data_7029503
loop_
_publ_author_name
'Chen, Xuan-Rong'
'Ning, Wei-Hua'
'Yang, Hao'
'Liu, Jian-Lan'
'Xuan, Fang'
'Ren, Xiao-Ming'

_publ_section_title
;
 Observation of hysteretic magnetic phase transitions coupled with
 orientation motion of ions and dielectric relaxation in a one-dimensional
 nickel-bis-dithiolene molecule solid.
;
_journal_issue 16
_journal_name_full 'Dalton transactions (Cambridge, England : 2003)'
_journal_page_first 6251
_journal_page_last 6261
_journal_paper_doi 10.1039/c3dt53481b
_journal_volume 43
_journal_year 2014
_chemical_formula_sum 'C21 H11 F3 N5 Ni S4'
_chemical_formula_weight 577.30
_chemical_name_systematic
; 
 ? 
;
_space_group_IT_number 2
_symmetry_cell_setting triclinic
_symmetry_space_group_name_Hall '-P 1'
_symmetry_space_group_name_H-M 'P -1'
_atom_sites_solution_hydrogens geom
_atom_sites_solution_primary direct
_atom_sites_solution_secondary difmap
_audit_creation_method SHELXL-97
_cell_angle_alpha 94.571(3)
_cell_angle_beta 109.244(3)
_cell_angle_gamma 110.955(3)
_cell_formula_units_Z 4
_cell_length_a 12.9083(13)
_cell_length_b 13.9442(14)
_cell_length_c 15.0273(15)
_cell_measurement_temperature 100(2)
_cell_volume 2324.2(4)
_computing_cell_refinement 'CrysAlisPro, Oxford Diffraction Ltd.'
_computing_data_collection 'CrysAlisPro, Oxford Diffraction Ltd.'
_computing_data_reduction 'CrysAlisPro, Oxford Diffraction Ltd.'
_computing_structure_refinement 'SHELXL-97 (Sheldrick, 1997)'
_computing_structure_solution 'SHELXS-97 (Sheldrick, 1990)'
_diffrn_ambient_temperature 100(2)
_diffrn_measured_fraction_theta_full 0.985
_diffrn_measured_fraction_theta_max 0.985
_diffrn_measurement_device_type 'Xcalibur, Sapphire3, Gemini ultra'
_diffrn_measurement_method '\w scans'
_diffrn_radiation_monochromator graphite
_diffrn_radiation_source 'Enhance (Mo) X-ray Source'
_diffrn_radiation_type MoK\a
_diffrn_radiation_wavelength 0.71073
_diffrn_reflns_av_R_equivalents 0.0382
_diffrn_reflns_av_sigmaI/netI 0.0500
_diffrn_reflns_limit_h_max 16
_diffrn_reflns_limit_h_min -16
_diffrn_reflns_limit_k_max 18
_diffrn_reflns_limit_k_min -18
_diffrn_reflns_limit_l_max 19
_diffrn_reflns_limit_l_min -19
_diffrn_reflns_number 33398
_diffrn_reflns_theta_full 27.51
_diffrn_reflns_theta_max 27.51
_diffrn_reflns_theta_min 1.47
_exptl_absorpt_coefficient_mu 1.239
_exptl_absorpt_correction_T_max 1.00000
_exptl_absorpt_correction_T_min 0.86002
_exptl_absorpt_correction_type multi-scan
_exptl_absorpt_process_details 'Empirical absorption correction,CrysAlisPro, Oxford Diffraction Ltd.'
_exptl_crystal_colour black
_exptl_crystal_density_diffrn 1.650
_exptl_crystal_density_method 'not measured'
_exptl_crystal_description block
_exptl_crystal_F_000 1164
_exptl_crystal_size_max 0.14
_exptl_crystal_size_mid 0.13
_exptl_crystal_size_min 0.12
_refine_diff_density_max 0.516
_refine_diff_density_min -0.405
_refine_diff_density_rms 0.083
_refine_ls_extinction_method none
_refine_ls_goodness_of_fit_ref 1.001
_refine_ls_hydrogen_treatment mixed
_refine_ls_matrix_type full
_refine_ls_number_parameters 613
_refine_ls_number_reflns 10521
_refine_ls_number_restraints 0
_refine_ls_restrained_S_all 1.001
_refine_ls_R_factor_all 0.0660
_refine_ls_R_factor_gt 0.0369
_refine_ls_shift/su_max 0.001
_refine_ls_shift/su_mean 0.000
_refine_ls_structure_factor_coef Fsqd
_refine_ls_weighting_details 'calc w=1/[\s^2^(Fo^2^)+(0.0371P)^2^+0.7143P] where P=(Fo^2^+2Fc^2^)/3'
_refine_ls_weighting_scheme calc
_refine_ls_wR_factor_gt 0.0763
_refine_ls_wR_factor_ref 0.0859
_reflns_number_gt 7510
_reflns_number_total 10521
_reflns_threshold_expression >2sigma(I)
_cod_data_source_file c3dt53481b.txt
_cod_data_source_block 1
_cod_depositor_comments
;
The following automatic conversions were performed:

'_symmetry_cell_setting' value 'Triclinic' changed to 'triclinic'
according to
/usr/data/users/saulius/crontab/automatic-downloads/current/RSC/lib/dictionaries/cif_core.dic
dictionary named 'cif_core.dic' version 2.4.2 from 2011-04-26.

Automatic conversion script
Id: cif_fix_values 2281 2013-09-26 08:29:07Z andrius 
;
_cod_original_sg_symbol_H-M P-1
_cod_database_code 7029503

loop_
_symmetry_equiv_pos_as_xyz
'x, y, z'
'-x, -y, -z'

loop_
_atom_site_label
_atom_site_type_symbol
_atom_site_fract_x
_atom_site_fract_y
_atom_site_fract_z
_atom_site_U_iso_or_equiv
_atom_site_adp_type
_atom_site_occupancy
_atom_site_symmetry_multiplicity
_atom_site_calc_flag
_atom_site_refinement_flags
F1 F 0.47147(13) 1.18724(11) 0.07203(11) 0.0416(4) Uani 1 1 d .
F2 F 0.64644(12) 1.18913(11) 0.10490(10) 0.0360(4) Uani 1 1 d .
F3 F 0.58872(16) 1.21202(11) 0.21929(11) 0.0508(5) Uani 1 1 d .
N9 N 0.31698(16) 0.64301(14) 0.02579(12) 0.0185(4) Uani 1 1 d .
C17 C 0.2018(2) 0.61255(18) -0.03422(16) 0.0232(5) Uani 1 1 d .
H17 H 0.1514 0.6350 -0.0146 0.028 Uiso 1 1 calc R
C18 C 0.1582(2) 0.54898(18) -0.12368(16) 0.0253(6) Uani 1 1 d .
H18 H 0.0784 0.5280 -0.1649 0.030 Uiso 1 1 calc R
C19 C 0.2330(2) 0.51630(18) -0.15219(18) 0.0286(6) Uani 1 1 d .
H19 H 0.2042 0.4729 -0.2129 0.034 Uiso 1 1 calc R
C20 C 0.3506(2) 0.54806(18) -0.09058(17) 0.0278(6) Uani 1 1 d .
H20 H 0.4020 0.5264 -0.1094 0.033 Uiso 1 1 calc R
C21 C 0.3917(2) 0.61169(17) -0.00135(17) 0.0233(5) Uani 1 1 d .
H21 H 0.4712 0.6334 0.0407 0.028 Uiso 1 1 calc R
C22 C 0.3617(2) 0.71153(17) 0.12338(16) 0.0252(6) Uani 1 1 d .
H22A H 0.4246 0.6966 0.1683 0.030 Uiso 1 1 calc R
H22B H 0.2965 0.6954 0.1461 0.030 Uiso 1 1 calc R
C23 C 0.4103(2) 0.82713(17) 0.12212(15) 0.0186(5) Uani 1 1 d .
C24 C 0.5305(2) 0.88228(18) 0.14171(16) 0.0229(5) Uani 1 1 d .
H24 H 0.5815 0.8475 0.1543 0.027 Uiso 1 1 calc R
C25 C 0.5769(2) 0.98904(19) 0.14290(16) 0.0238(5) Uani 1 1 d .
H25 H 0.6583 1.0258 0.1565 0.029 Uiso 1 1 calc R
C26 C 0.5005(2) 1.03983(17) 0.12367(15) 0.0193(5) Uani 1 1 d .
C27 C 0.37996(19) 0.98563(17) 0.10358(15) 0.0196(5) Uani 1 1 d .
H27 H 0.3291 1.0205 0.0903 0.024 Uiso 1 1 calc R
C28 C 0.3343(2) 0.87956(18) 0.10316(15) 0.0209(5) Uani 1 1 d .
H28 H 0.2531 0.8432 0.0903 0.025 Uiso 1 1 calc R
C29 C 0.5514(2) 1.15613(19) 0.12981(17) 0.0267(6) Uani 1 1 d .
F4 F 0.44163(11) -0.14275(10) 0.59216(9) 0.0286(3) Uani 1 1 d .
F5 F 0.60666(12) -0.12163(10) 0.70483(9) 0.0327(3) Uani 1 1 d .
F6 F 0.58508(12) -0.15486(10) 0.55646(10) 0.0320(3) Uani 1 1 d .
N10 N 0.72094(16) 0.37293(14) 0.54516(13) 0.0209(4) Uani 1 1 d .
C30 C 0.7835(2) 0.37874(17) 0.48861(17) 0.0248(5) Uani 1 1 d .
H30 H 0.8548 0.3695 0.5110 0.030 Uiso 1 1 calc R
C31 C 0.7440(2) 0.39801(18) 0.39869(17) 0.0252(5) Uani 1 1 d .
H31 H 0.7877 0.4017 0.3598 0.030 Uiso 1 1 calc R
C32 C 0.6385(2) 0.41194(17) 0.36614(17) 0.0264(6) Uani 1 1 d .
H32 H 0.6102 0.4249 0.3049 0.032 Uiso 1 1 calc R
C33 C 0.5753(2) 0.40660(17) 0.42480(18) 0.0261(6) Uani 1 1 d .
H33 H 0.5043 0.4164 0.4038 0.031 Uiso 1 1 calc R
C34 C 0.6178(2) 0.38670(17) 0.51448(17) 0.0245(5) Uani 1 1 d .
H34 H 0.5752 0.3827 0.5544 0.029 Uiso 1 1 calc R
C35 C 0.7634(2) 0.34834(19) 0.64222(17) 0.0328(6) Uani 1 1 d .
H35A H 0.7406 0.3836 0.6861 0.039 Uiso 1 1 calc R
H35B H 0.8503 0.3746 0.6682 0.039 Uiso 1 1 calc R
C36 C 0.7096(2) 0.23067(18) 0.63549(16) 0.0247(6) Uani 1 1 d .
C37 C 0.7655(2) 0.16922(19) 0.61454(18) 0.0299(6) Uani 1 1 d .
H37 H 0.8370 0.2004 0.6055 0.036 Uiso 1 1 calc R
C38 C 0.7160(2) 0.06183(18) 0.60696(17) 0.0261(6) Uani 1 1 d .
H38 H 0.7535 0.0207 0.5917 0.031 Uiso 1 1 calc R
C39 C 0.61118(19) 0.01544(17) 0.62194(15) 0.0187(5) Uani 1 1 d .
C40 C 0.5537(2) 0.07558(18) 0.64285(16) 0.0232(5) Uani 1 1 d .
H40 H 0.4826 0.0445 0.6525 0.028 Uiso 1 1 calc R
C41 C 0.6043(2) 0.18340(18) 0.64919(16) 0.0257(6) Uani 1 1 d .
H41 H 0.5661 0.2245 0.6630 0.031 Uiso 1 1 calc R
C42 C 0.56126(19) -0.10019(18) 0.61853(16) 0.0204(5) Uani 1 1 d .
Ni1 Ni 0.04299(2) 0.09480(2) 0.120256(19) 0.01601(8) Uani 1 1 d .
S1 S -0.13325(5) -0.00365(4) 0.11233(4) 0.01802(13) Uani 1 1 d .
S2 S 0.10413(5) -0.02824(4) 0.14274(4) 0.02021(13) Uani 1 1 d .
S3 S 0.22013(5) 0.18859(4) 0.12748(4) 0.01959(13) Uani 1 1 d .
S4 S -0.01024(5) 0.22452(4) 0.10863(4) 0.01893(13) Uani 1 1 d .
N1 N -0.30789(17) -0.27669(15) 0.12681(14) 0.0284(5) Uani 1 1 d .
N2 N 0.00784(19) -0.30323(17) 0.16835(17) 0.0394(6) Uani 1 1 d .
N3 N 0.12198(18) 0.51323(16) 0.12034(15) 0.0292(5) Uani 1 1 d .
N4 N 0.41690(18) 0.46467(16) 0.14361(15) 0.0328(5) Uani 1 1 d .
C1 C -0.2263(2) -0.20739(18) 0.12680(16) 0.0207(5) Uani 1 1 d .
C2 C -0.12309(19) -0.12124(17) 0.12742(15) 0.0172(5) Uani 1 1 d .
C3 C -0.01812(19) -0.13189(17) 0.14095(15) 0.0178(5) Uani 1 1 d .
C4 C -0.0053(2) -0.22793(19) 0.15545(17) 0.0244(5) Uani 1 1 d .
C5 C 0.11935(19) 0.42994(19) 0.11700(16) 0.0212(5) Uani 1 1 d .
C6 C 0.11876(19) 0.32668(17) 0.11497(15) 0.0180(5) Uani 1 1 d .
C7 C 0.2189(2) 0.31062(17) 0.12337(15) 0.0189(5) Uani 1 1 d .
C8 C 0.3287(2) 0.39600(19) 0.13405(16) 0.0220(5) Uani 1 1 d .
Ni2 Ni 0.93278(2) 0.02878(2) 0.369650(19) 0.01619(8) Uani 1 1 d .
S5 S 0.76124(5) -0.06717(4) 0.37215(4) 0.02020(13) Uani 1 1 d .
S6 S 0.98847(5) -0.09806(4) 0.37682(4) 0.01894(13) Uani 1 1 d .
S7 S 1.10713(5) 0.12183(4) 0.37129(4) 0.01757(13) Uani 1 1 d .
S8 S 0.87724(5) 0.15648(4) 0.35608(4) 0.02068(13) Uani 1 1 d .
N5 N 0.5803(2) -0.33869(16) 0.37914(16) 0.0385(6) Uani 1 1 d .
N6 N 0.9034(2) -0.37042(16) 0.40003(15) 0.0337(5) Uani 1 1 d .
N7 N 0.99538(17) 0.43766(16) 0.33879(14) 0.0283(5) Uani 1 1 d .
N8 N 1.28606(18) 0.39359(15) 0.35523(14) 0.0272(5) Uani 1 1 d .
C9 C 0.6650(2) -0.27190(19) 0.37975(17) 0.0256(5) Uani 1 1 d .
C10 C 0.7687(2) -0.18725(17) 0.37838(15) 0.0193(5) Uani 1 1 d .
C11 C 0.86886(19) -0.20082(17) 0.38184(15) 0.0182(5) Uani 1 1 d .
C12 C 0.8841(2) -0.29685(19) 0.39115(16) 0.0226(5) Uani 1 1 d .
C13 C 0.99700(19) 0.35671(19) 0.34547(16) 0.0210(5) Uani 1 1 d .
C14 C 1.00127(19) 0.25647(17) 0.35414(15) 0.0185(5) Uani 1 1 d .
C15 C 1.10219(19) 0.24172(17) 0.36077(15) 0.0169(5) Uani 1 1 d .
C16 C 1.2050(2) 0.32522(18) 0.35801(15) 0.0198(5) Uani 1 1 d .

loop_
_atom_site_aniso_label
_atom_site_aniso_U_11
_atom_site_aniso_U_22
_atom_site_aniso_U_33
_atom_site_aniso_U_23
_atom_site_aniso_U_13
_atom_site_aniso_U_12
F1 0.0450(9) 0.0269(9) 0.0632(11) 0.0205(8) 0.0251(8) 0.0199(7)
F2 0.0345(8) 0.0304(8) 0.0456(9) 0.0125(7) 0.0261(7) 0.0053(7)
F3 0.0834(13) 0.0203(8) 0.0364(10) -0.0044(7) 0.0349(9) -0.0010(8)
N9 0.0209(10) 0.0142(10) 0.0190(10) 0.0048(8) 0.0065(8) 0.0064(8)
C17 0.0213(12) 0.0234(13) 0.0273(14) 0.0077(11) 0.0098(11) 0.0109(10)
C18 0.0211(12) 0.0239(13) 0.0216(14) 0.0055(10) 0.0045(10) 0.0024(10)
C19 0.0365(15) 0.0158(13) 0.0267(14) 0.0003(10) 0.0158(12) 0.0008(11)
C20 0.0317(14) 0.0208(13) 0.0372(16) 0.0059(11) 0.0215(12) 0.0102(11)
C21 0.0169(11) 0.0164(12) 0.0367(15) 0.0103(11) 0.0100(11) 0.0062(10)
C22 0.0344(14) 0.0196(13) 0.0158(12) 0.0012(10) 0.0052(11) 0.0095(11)
C23 0.0223(12) 0.0188(12) 0.0127(12) 0.0015(9) 0.0061(10) 0.0072(10)
C24 0.0210(12) 0.0256(14) 0.0210(13) 0.0000(10) 0.0034(10) 0.0137(11)
C25 0.0152(11) 0.0260(14) 0.0253(14) -0.0020(10) 0.0068(10) 0.0055(10)
C26 0.0206(12) 0.0192(12) 0.0156(12) 0.0004(9) 0.0086(10) 0.0046(10)
C27 0.0209(12) 0.0225(13) 0.0179(12) 0.0044(10) 0.0082(10) 0.0110(10)
C28 0.0169(11) 0.0218(13) 0.0201(13) 0.0010(10) 0.0059(10) 0.0053(10)
C29 0.0306(14) 0.0221(14) 0.0272(14) 0.0034(11) 0.0164(12) 0.0059(11)
F4 0.0157(7) 0.0246(8) 0.0375(8) 0.0074(6) 0.0066(6) 0.0026(6)
F5 0.0339(8) 0.0259(8) 0.0257(8) 0.0117(6) 0.0002(6) 0.0075(6)
F6 0.0350(8) 0.0224(8) 0.0395(9) 0.0028(6) 0.0179(7) 0.0103(6)
N10 0.0244(10) 0.0133(10) 0.0198(11) 0.0025(8) 0.0066(9) 0.0040(8)
C30 0.0205(12) 0.0182(13) 0.0344(15) 0.0019(11) 0.0097(11) 0.0081(10)
C31 0.0275(13) 0.0213(13) 0.0282(14) 0.0042(11) 0.0160(11) 0.0070(11)
C32 0.0295(13) 0.0190(13) 0.0258(14) 0.0088(10) 0.0080(11) 0.0060(11)
C33 0.0211(12) 0.0179(13) 0.0397(16) 0.0081(11) 0.0112(11) 0.0086(10)
C34 0.0275(13) 0.0148(12) 0.0356(15) 0.0044(10) 0.0208(12) 0.0057(10)
C35 0.0403(16) 0.0209(14) 0.0221(14) 0.0039(11) 0.0034(12) 0.0042(12)
C36 0.0282(13) 0.0205(13) 0.0142(12) 0.0025(10) 0.0001(10) 0.0051(11)
C37 0.0171(12) 0.0273(15) 0.0403(16) 0.0152(12) 0.0074(11) 0.0055(11)
C38 0.0173(12) 0.0249(14) 0.0368(15) 0.0112(11) 0.0087(11) 0.0101(10)
C39 0.0166(11) 0.0216(13) 0.0129(12) 0.0053(9) 0.0011(9) 0.0060(10)
C40 0.0277(13) 0.0244(14) 0.0197(13) 0.0085(10) 0.0115(11) 0.0102(11)
C41 0.0392(15) 0.0231(14) 0.0176(13) 0.0037(10) 0.0126(11) 0.0146(12)
C42 0.0172(11) 0.0220(13) 0.0178(13) 0.0044(10) 0.0032(10) 0.0067(10)
Ni1 0.01462(15) 0.01665(16) 0.01787(16) 0.00451(12) 0.00717(12) 0.00662(12)
S1 0.0144(3) 0.0190(3) 0.0216(3) 0.0059(2) 0.0069(2) 0.0077(2)
S2 0.0163(3) 0.0183(3) 0.0283(3) 0.0061(2) 0.0103(2) 0.0078(2)
S3 0.0169(3) 0.0195(3) 0.0261(3) 0.0071(2) 0.0110(2) 0.0085(2)
S4 0.0155(3) 0.0190(3) 0.0238(3) 0.0067(2) 0.0081(2) 0.0077(2)
N1 0.0188(11) 0.0238(12) 0.0395(13) 0.0075(10) 0.0095(10) 0.0066(9)
N2 0.0291(12) 0.0241(13) 0.0583(16) 0.0071(11) 0.0080(11) 0.0121(10)
N3 0.0296(12) 0.0240(12) 0.0411(13) 0.0115(10) 0.0195(10) 0.0126(10)
N4 0.0262(12) 0.0299(13) 0.0460(14) 0.0128(10) 0.0191(11) 0.0097(10)
C1 0.0177(12) 0.0218(13) 0.0232(13) 0.0046(10) 0.0060(10) 0.0106(10)
C2 0.0185(11) 0.0186(12) 0.0114(11) 0.0015(9) 0.0042(9) 0.0061(10)
C3 0.0182(11) 0.0166(12) 0.0154(12) 0.0008(9) 0.0048(9) 0.0058(9)
C4 0.0166(12) 0.0220(14) 0.0297(14) 0.0020(11) 0.0066(10) 0.0054(10)
C5 0.0161(11) 0.0249(14) 0.0232(13) 0.0070(10) 0.0093(10) 0.0070(10)
C6 0.0201(12) 0.0176(12) 0.0135(12) 0.0035(9) 0.0054(9) 0.0057(10)
C7 0.0225(12) 0.0194(12) 0.0149(12) 0.0049(9) 0.0084(10) 0.0073(10)
C8 0.0205(12) 0.0247(14) 0.0259(13) 0.0102(10) 0.0126(11) 0.0107(11)
Ni2 0.01451(15) 0.01580(16) 0.01838(16) 0.00489(12) 0.00683(12) 0.00563(12)
S5 0.0162(3) 0.0207(3) 0.0245(3) 0.0071(2) 0.0088(2) 0.0071(2)
S6 0.0174(3) 0.0167(3) 0.0244(3) 0.0059(2) 0.0096(2) 0.0072(2)
S7 0.0156(3) 0.0177(3) 0.0209(3) 0.0056(2) 0.0080(2) 0.0073(2)
S8 0.0166(3) 0.0190(3) 0.0286(3) 0.0075(2) 0.0098(3) 0.0081(2)
N5 0.0355(13) 0.0255(13) 0.0571(16) 0.0076(11) 0.0293(12) 0.0051(10)
N6 0.0467(14) 0.0211(12) 0.0389(13) 0.0075(10) 0.0214(11) 0.0152(11)
N7 0.0278(11) 0.0238(12) 0.0335(13) 0.0073(9) 0.0109(10) 0.0114(9)
N8 0.0253(11) 0.0227(12) 0.0310(12) 0.0038(9) 0.0133(10) 0.0052(9)
C9 0.0287(14) 0.0224(14) 0.0277(14) 0.0045(11) 0.0145(11) 0.0098(11)
C10 0.0213(12) 0.0157(12) 0.0147(12) 0.0014(9) 0.0057(10) 0.0022(9)
C11 0.0220(12) 0.0150(12) 0.0142(12) 0.0035(9) 0.0070(10) 0.0039(10)
C12 0.0275(13) 0.0205(14) 0.0178(13) 0.0014(10) 0.0121(10) 0.0054(11)
C13 0.0173(12) 0.0243(14) 0.0201(13) 0.0045(10) 0.0073(10) 0.0073(10)
C14 0.0216(12) 0.0177(12) 0.0155(12) 0.0043(9) 0.0072(10) 0.0068(10)
C15 0.0189(11) 0.0161(12) 0.0131(11) 0.0029(9) 0.0059(9) 0.0047(9)
C16 0.0225(12) 0.0193(13) 0.0176(12) 0.0007(10) 0.0062(10) 0.0105(11)

loop_
_atom_type_symbol
_atom_type_description
_atom_type_scat_dispersion_real
_atom_type_scat_dispersion_imag
_atom_type_scat_source
C C 0.0033 0.0016 'International Tables Vol C Tables 4.2.6.8 and 6.1.1.4'
H H 0.0000 0.0000 'International Tables Vol C Tables 4.2.6.8 and 6.1.1.4'
F F 0.0171 0.0103 'International Tables Vol C Tables 4.2.6.8 and 6.1.1.4'
N N 0.0061 0.0033 'International Tables Vol C Tables 4.2.6.8 and 6.1.1.4'
Ni Ni 0.3393 1.1124 'International Tables Vol C Tables 4.2.6.8 and 6.1.1.4'
S S 0.1246 0.1234 'International Tables Vol C Tables 4.2.6.8 and 6.1.1.4'

loop_
_geom_angle_atom_site_label_1
_geom_angle_atom_site_label_2
_geom_angle_atom_site_label_3
_geom_angle
C17 N9 C21 120.6(2)
C17 N9 C22 119.36(19)
C21 N9 C22 119.99(19)
N9 C17 C18 120.6(2)
N9 C17 H17 119.7
C18 C17 H17 119.7
C17 C18 C19 119.4(2)
C17 C18 H18 120.3
C19 C18 H18 120.3
C18 C19 C20 119.6(2)
C18 C19 H19 120.2
C20 C19 H19 120.2
C21 C20 C19 119.6(2)
C21 C20 H20 120.2
C19 C20 H20 120.2
N9 C21 C20 120.1(2)
N9 C21 H21 119.9
C20 C21 H21 119.9
N9 C22 C23 111.92(18)
N9 C22 H22A 109.2
C23 C22 H22A 109.2
N9 C22 H22B 109.2
C23 C22 H22B 109.2
H22A C22 H22B 107.9
C24 C23 C28 119.3(2)
C24 C23 C22 120.4(2)
C28 C23 C22 120.3(2)
C23 C24 C25 121.0(2)
C23 C24 H24 119.5
C25 C24 H24 119.5
C26 C25 C24 119.0(2)
C26 C25 H25 120.5
C24 C25 H25 120.5
C27 C26 C25 120.6(2)
C27 C26 C29 120.2(2)
C25 C26 C29 119.1(2)
C26 C27 C28 120.2(2)
C26 C27 H27 119.9
C28 C27 H27 119.9
C27 C28 C23 119.8(2)
C27 C28 H28 120.1
C23 C28 H28 120.1
F2 C29 F3 105.80(19)
F2 C29 F1 106.00(19)
F3 C29 F1 106.6(2)
F2 C29 C26 113.2(2)
F3 C29 C26 112.21(19)
F1 C29 C26 112.6(2)
C30 N10 C34 120.6(2)
C30 N10 C35 120.3(2)
C34 N10 C35 119.1(2)
N10 C30 C31 120.9(2)
N10 C30 H30 119.6
C31 C30 H30 119.6
C30 C31 C32 119.2(2)
C30 C31 H31 120.4
C32 C31 H31 120.4
C33 C32 C31 119.5(2)
C33 C32 H32 120.2
C31 C32 H32 120.2
C34 C33 C32 119.5(2)
C34 C33 H33 120.3
C32 C33 H33 120.3
N10 C34 C33 120.3(2)
N10 C34 H34 119.9
C33 C34 H34 119.9
N10 C35 C36 110.99(18)
N10 C35 H35A 109.4
C36 C35 H35A 109.4
N10 C35 H35B 109.4
C36 C35 H35B 109.4
H35A C35 H35B 108.0
C41 C36 C37 119.0(2)
C41 C36 C35 120.8(2)
C37 C36 C35 120.2(2)
C36 C37 C38 120.5(2)
C36 C37 H37 119.8
C38 C37 H37 119.8
C39 C38 C37 120.0(2)
C39 C38 H38 120.0
C37 C38 H38 120.0
C38 C39 C40 120.4(2)
C38 C39 C42 119.8(2)
C40 C39 C42 119.8(2)
C39 C40 C41 118.7(2)
C39 C40 H40 120.7
C41 C40 H40 120.7
C36 C41 C40 121.5(2)
C36 C41 H41 119.3
C40 C41 H41 119.3
F6 C42 F4 106.56(17)
F6 C42 F5 106.29(18)
F4 C42 F5 105.92(18)
F6 C42 C39 112.46(19)
F4 C42 C39 112.92(18)
F5 C42 C39 112.17(18)
S2 Ni1 S3 85.90(2)
S2 Ni1 S4 175.75(3)
S3 Ni1 S4 92.77(2)
S2 Ni1 S1 92.29(2)
S3 Ni1 S1 178.12(3)
S4 Ni1 S1 89.07(2)
C2 S1 Ni1 103.13(8)
C3 S2 Ni1 104.01(8)
C7 S3 Ni1 103.14(8)
C6 S4 Ni1 102.61(8)
N1 C1 C2 179.3(3)
C3 C2 C1 120.8(2)
C3 C2 S1 120.42(17)
C1 C2 S1 118.81(16)
C2 C3 C4 122.2(2)
C2 C3 S2 120.15(17)
C4 C3 S2 117.67(17)
N2 C4 C3 178.4(3)
N3 C5 C6 178.6(3)
C7 C6 C5 120.9(2)
C7 C6 S4 120.71(17)
C5 C6 S4 118.25(17)
C6 C7 C8 121.3(2)
C6 C7 S3 120.74(17)
C8 C7 S3 117.91(17)
N4 C8 C7 179.3(3)
S6 Ni2 S8 177.39(3)
S6 Ni2 S7 85.97(2)
S8 Ni2 S7 92.91(2)
S6 Ni2 S5 92.39(2)
S8 Ni2 S5 88.79(2)
S7 Ni2 S5 177.81(2)
C10 S5 Ni2 102.99(8)
C11 S6 Ni2 103.97(8)
C15 S7 Ni2 103.13(8)
C14 S8 Ni2 102.64(8)
N5 C9 C10 178.3(3)
C11 C10 C9 121.8(2)
C11 C10 S5 120.78(17)
C9 C10 S5 117.40(18)
C10 C11 C12 124.2(2)
C10 C11 S6 119.86(17)
C12 C11 S6 115.93(17)
N6 C12 C11 176.0(2)
N7 C13 C14 179.0(2)
C15 C14 C13 120.2(2)
C15 C14 S8 121.20(17)
C13 C14 S8 118.59(17)
C14 C15 C16 120.9(2)
C14 C15 S7 120.12(17)
C16 C15 S7 118.97(17)
N8 C16 C15 178.5(2)

loop_
_geom_bond_atom_site_label_1
_geom_bond_atom_site_label_2
_geom_bond_distance
F1 C29 1.341(3)
F2 C29 1.335(3)
F3 C29 1.336(3)
N9 C17 1.344(3)
N9 C21 1.348(3)
N9 C22 1.490(3)
C17 C18 1.365(3)
C17 H17 0.9300
C18 C19 1.371(3)
C18 H18 0.9300
C19 C20 1.373(3)
C19 H19 0.9300
C20 C21 1.368(3)
C20 H20 0.9300
C21 H21 0.9300
C22 C23 1.511(3)
C22 H22A 0.9700
C22 H22B 0.9700
C23 C24 1.377(3)
C23 C28 1.393(3)
C24 C25 1.388(3)
C24 H24 0.9300
C25 C26 1.379(3)
C25 H25 0.9300
C26 C27 1.377(3)
C26 C29 1.498(3)
C27 C28 1.381(3)
C27 H27 0.9300
C28 H28 0.9300
F4 C42 1.341(2)
F5 C42 1.342(2)
F6 C42 1.338(3)
N10 C30 1.341(3)
N10 C34 1.347(3)
N10 C35 1.494(3)
C30 C31 1.364(3)
C30 H30 0.9300
C31 C32 1.377(3)
C31 H31 0.9300
C32 C33 1.374(3)
C32 H32 0.9300
C33 C34 1.369(3)
C33 H33 0.9300
C34 H34 0.9300
C35 C36 1.516(3)
C35 H35A 0.9700
C35 H35B 0.9700
C36 C41 1.374(3)
C36 C37 1.379(3)
C37 C38 1.380(3)
C37 H37 0.9300
C38 C39 1.378(3)
C38 H38 0.9300
C39 C40 1.382(3)
C39 C42 1.496(3)
C40 C41 1.389(3)
C40 H40 0.9300
C41 H41 0.9300
Ni1 S2 2.1368(6)
Ni1 S3 2.1507(6)
Ni1 S4 2.1529(6)
Ni1 S1 2.1530(6)
S1 C2 1.718(2)
S2 C3 1.707(2)
S3 C7 1.713(2)
S4 C6 1.729(2)
N1 C1 1.147(3)
N2 C4 1.143(3)
N3 C5 1.146(3)
N4 C8 1.151(3)
C1 C2 1.436(3)
C2 C3 1.366(3)
C3 C4 1.432(3)
C5 C6 1.435(3)
C6 C7 1.357(3)
C7 C8 1.437(3)
Ni2 S6 2.1320(6)
Ni2 S8 2.1450(6)
Ni2 S7 2.1491(6)
Ni2 S5 2.1537(6)
S5 C10 1.719(2)
S6 C11 1.719(2)
S7 C15 1.713(2)
S8 C14 1.717(2)
N5 C9 1.152(3)
N6 C12 1.146(3)
N7 C13 1.148(3)
N8 C16 1.152(3)
C9 C10 1.441(3)
C10 C11 1.357(3)
C11 C12 1.433(3)
C13 C14 1.433(3)
C14 C15 1.363(3)
C15 C16 1.434(3)

loop_
_geom_torsion_atom_site_label_1
_geom_torsion_atom_site_label_2
_geom_torsion_atom_site_label_3
_geom_torsion_atom_site_label_4
_geom_torsion
C21 N9 C17 C18 0.2(3)
C22 N9 C17 C18 -179.4(2)
N9 C17 C18 C19 -0.1(3)
C17 C18 C19 C20 -0.1(4)
C18 C19 C20 C21 0.2(4)
C17 N9 C21 C20 -0.2(3)
C22 N9 C21 C20 179.4(2)
C19 C20 C21 N9 0.0(3)
C17 N9 C22 C23 -89.4(2)
C21 N9 C22 C23 90.9(2)
N9 C22 C23 C24 -92.3(2)
N9 C22 C23 C28 89.1(3)
C28 C23 C24 C25 0.0(3)
C22 C23 C24 C25 -178.6(2)
C23 C24 C25 C26 -0.3(3)
C24 C25 C26 C27 0.0(3)
C24 C25 C26 C29 177.0(2)
C25 C26 C27 C28 0.5(3)
C29 C26 C27 C28 -176.4(2)
C26 C27 C28 C23 -0.7(3)
C24 C23 C28 C27 0.4(3)
C22 C23 C28 C27 179.04(19)
C27 C26 C29 F2 -150.6(2)
C25 C26 C29 F2 32.4(3)
C27 C26 C29 F3 89.7(3)
C25 C26 C29 F3 -87.2(3)
C27 C26 C29 F1 -30.5(3)
C25 C26 C29 F1 152.6(2)
C34 N10 C30 C31 -0.4(3)
C35 N10 C30 C31 178.0(2)
N10 C30 C31 C32 0.2(3)
C30 C31 C32 C33 0.2(3)
C31 C32 C33 C34 -0.5(3)
C30 N10 C34 C33 0.2(3)
C35 N10 C34 C33 -178.3(2)
C32 C33 C34 N10 0.3(3)
C30 N10 C35 C36 -90.9(3)
C34 N10 C35 C36 87.6(3)
N10 C35 C36 C41 -92.3(3)
N10 C35 C36 C37 87.1(3)
C41 C36 C37 C38 0.3(3)
C35 C36 C37 C38 -179.1(2)
C36 C37 C38 C39 -1.1(4)
C37 C38 C39 C40 1.2(3)
C37 C38 C39 C42 -176.9(2)
C38 C39 C40 C41 -0.5(3)
C42 C39 C40 C41 177.60(19)
C37 C36 C41 C40 0.3(3)
C35 C36 C41 C40 179.7(2)
C39 C40 C41 C36 -0.2(3)
C38 C39 C42 F6 -31.9(3)
C40 C39 C42 F6 149.9(2)
C38 C39 C42 F4 -152.6(2)
C40 C39 C42 F4 29.3(3)
C38 C39 C42 F5 87.8(2)
C40 C39 C42 F5 -90.3(2)
S2 Ni1 S1 C2 -0.40(7)
S3 Ni1 S1 C2 15.6(8)
S4 Ni1 S1 C2 -176.38(7)
S3 Ni1 S2 C3 -179.13(8)
S4 Ni1 S2 C3 109.0(3)
S1 Ni1 S2 C3 0.35(8)
S2 Ni1 S3 C7 -174.38(8)
S4 Ni1 S3 C7 1.58(8)
S1 Ni1 S3 C7 169.6(8)
S2 Ni1 S4 C6 70.2(3)
S3 Ni1 S4 C6 -1.48(8)
S1 Ni1 S4 C6 178.91(7)
N1 C1 C2 C3 20(22)
N1 C1 C2 S1 -160(100)
Ni1 S1 C2 C3 0.40(19)
Ni1 S1 C2 C1 179.59(15)
C1 C2 C3 C4 -0.3(3)
S1 C2 C3 C4 178.91(17)
C1 C2 C3 S2 -179.32(16)
S1 C2 C3 S2 -0.1(3)
Ni1 S2 C3 C2 -0.21(19)
Ni1 S2 C3 C4 -179.30(15)
C2 C3 C4 N2 -150(10)
S2 C3 C4 N2 29(10)
N3 C5 C6 C7 -50(11)
N3 C5 C6 S4 127(10)
Ni1 S4 C6 C7 1.07(19)
Ni1 S4 C6 C5 -175.25(15)
C5 C6 C7 C8 -0.3(3)
S4 C6 C7 C8 -176.53(16)
C5 C6 C7 S3 176.44(16)
S4 C6 C7 S3 0.2(3)
Ni1 S3 C7 C6 -1.39(19)
Ni1 S3 C7 C8 175.48(15)
C6 C7 C8 N4 83(21)
S3 C7 C8 N4 -94(21)
S6 Ni2 S5 C10 0.03(8)
S8 Ni2 S5 C10 177.69(8)
S7 Ni2 S5 C10 -41.3(7)
S8 Ni2 S6 C11 -117.5(5)
S7 Ni2 S6 C11 177.86(8)
S5 Ni2 S6 C11 -0.69(8)
S6 Ni2 S7 C15 177.49(7)
S8 Ni2 S7 C15 -0.15(7)
S5 Ni2 S7 C15 -141.1(7)
S6 Ni2 S8 C14 -64.4(6)
S7 Ni2 S8 C14 0.14(8)
S5 Ni2 S8 C14 178.76(8)
N5 C9 C10 C11 -140(9)
N5 C9 C10 S5 40(9)
Ni2 S5 C10 C11 0.92(19)
Ni2 S5 C10 C9 -179.07(15)
C9 C10 C11 C12 -2.7(3)
S5 C10 C11 C12 177.27(17)
C9 C10 C11 S6 178.31(17)
S5 C10 C11 S6 -1.7(3)
Ni2 S6 C11 C10 1.48(19)
Ni2 S6 C11 C12 -177.56(14)
C10 C11 C12 N6 -164(3)
S6 C11 C12 N6 15(4)
N7 C13 C14 C15 -9(14)
N7 C13 C14 S8 171(100)
Ni2 S8 C14 C15 -0.10(19)
Ni2 S8 C14 C13 179.96(15)
C13 C14 C15 C16 -0.8(3)
S8 C14 C15 C16 179.29(16)
C13 C14 C15 S7 179.91(16)
S8 C14 C15 S7 0.0(3)
Ni2 S7 C15 C14 0.13(19)
Ni2 S7 C15 C16 -179.20(15)
C14 C15 C16 N8 -9(9)
S7 C15 C16 N8 170(100)
